data_7015596
loop_
_publ_author_name
'Wu, Guiling'
'Mei, Fusheng'
'Gao, Qian'
'Han, Fang'
'Lan, Shemin'
'Zhang, Jianming'
'Li, Dongfeng'

_publ_section_title
;
 Syntheses, structures and properties of a series of non-heme
 alkoxide-Fe(III) complexes of a benzimidazolyl-rich ligand as models
 for lipoxygenase.
;
_journal_issue 24
_journal_name_full 'Dalton transactions (Cambridge, England : 2003)'
_journal_page_first 6433
_journal_page_last 6439
_journal_paper_doi 10.1039/c0dt01760d
_journal_volume 40
_journal_year 2011
_chemical_formula_sum 'C42 H49 Cl3 Fe N11 O13'
_chemical_formula_weight 1078.12
_chemical_name_systematic
;
?
;
_space_group_IT_number 2
_symmetry_cell_setting triclinic
_symmetry_space_group_name_Hall '-P 1'
_symmetry_space_group_name_H-M 'P -1'
_atom_sites_solution_hydrogens geom
_atom_sites_solution_primary direct
_atom_sites_solution_secondary difmap
_audit_creation_method SHELXL-97
_cell_angle_alpha 73.413(16)
_cell_angle_beta 72.856(14)
_cell_angle_gamma 75.288(16)
_cell_formula_units_Z 2
_cell_length_a 12.386(3)
_cell_length_b 14.209(2)
_cell_length_c 14.775(3)
_cell_measurement_reflns_used 7534
_cell_measurement_temperature 173(2)
_cell_measurement_theta_max 27.4512
_cell_measurement_theta_min 1.7510
_cell_volume 2340.1(8)
_computing_cell_refinement 'CrystalClear (Rigaku Inc., 2007)'
_computing_data_collection 'CrystalClear (Rigaku Inc., 2007)'
_computing_data_reduction 'CrystalClear (Rigaku Inc., 2007)'
_computing_molecular_graphics 'Bruker SHELXTL'
_computing_publication_material 'Bruker SHELXTL'
_computing_structure_refinement 'SHELXL-97 (Sheldrick, 1997)'
_computing_structure_solution 'SHELXS-97 (Sheldrick, 1990)'
_diffrn_ambient_temperature 173(2)
_diffrn_detector_area_resol_mean 28.5714
_diffrn_measured_fraction_theta_full 0.998
_diffrn_measured_fraction_theta_max 0.998
_diffrn_measurement_device_type 'CCD area detector'
_diffrn_measurement_method dtprofit.ref
_diffrn_radiation_monochromator graphite
_diffrn_radiation_source 'fine-focus sealed tube'
_diffrn_radiation_type MoK\a
_diffrn_radiation_wavelength 0.71073
_diffrn_reflns_av_R_equivalents 0.0620
_diffrn_reflns_av_sigmaI/netI 0.0638
_diffrn_reflns_limit_h_max 14
_diffrn_reflns_limit_h_min -14
_diffrn_reflns_limit_k_max 16
_diffrn_reflns_limit_k_min -16
_diffrn_reflns_limit_l_max 17
_diffrn_reflns_limit_l_min -17
_diffrn_reflns_number 26006
_diffrn_reflns_theta_full 25.00
_diffrn_reflns_theta_max 25.00
_diffrn_reflns_theta_min 2.52
_exptl_absorpt_coefficient_mu 0.571
_exptl_absorpt_correction_T_max 0.9612
_exptl_absorpt_correction_T_min 0.8475
_exptl_absorpt_correction_type numerical
_exptl_absorpt_process_details 'CrystalClear (Rigaku Inc., 2007)'
_exptl_crystal_colour yellow
_exptl_crystal_density_diffrn 1.530
_exptl_crystal_density_method 'not measured'
_exptl_crystal_description plate
_exptl_crystal_F_000 1118
_exptl_crystal_size_max 0.30
_exptl_crystal_size_mid 0.13
_exptl_crystal_size_min 0.07
_refine_diff_density_max 0.790
_refine_diff_density_min -0.340
_refine_diff_density_rms 0.069
_refine_ls_extinction_method none
_refine_ls_goodness_of_fit_ref 1.063
_refine_ls_hydrogen_treatment constr
_refine_ls_matrix_type full
_refine_ls_number_parameters 714
_refine_ls_number_reflns 8227
_refine_ls_number_restraints 0
_refine_ls_restrained_S_all 1.063
_refine_ls_R_factor_all 0.0892
_refine_ls_R_factor_gt 0.0777
_refine_ls_shift/su_max 0.000
_refine_ls_shift/su_mean 0.000
_refine_ls_structure_factor_coef Fsqd
_refine_ls_weighting_details 'calc w=1/[\s^2^(Fo^2^)+(0.1295P)^2^+3.3660P] where P=(Fo^2^+2Fc^2^)/3'
_refine_ls_weighting_scheme calc
_refine_ls_wR_factor_gt 0.2217
_refine_ls_wR_factor_ref 0.2325
_reflns_number_gt 7226
_reflns_number_total 8227
_reflns_threshold_expression >2sigma(I)
_cod_data_source_file c0dt01760d.txt
_cod_data_source_block Fe(OEt)(Hmedtb).(ClO4)3.MeCN
_cod_depositor_comments
;
The following automatic conversions were performed:
'_symmetry_cell_setting' value 'Triclinic' changed to 'triclinic'
according to '/home/saulius/struct/CIF-dictionaries/cif_core.dic'
dictionary named 'cif_core.dic' version 2.4.1 from
2010-06-29.

'_exptl_absorpt_correction_type' value 'Numerical' changed to
'numerical' according to
'/home/saulius/struct/CIF-dictionaries/cif_core.dic' dictionary named
'cif_core.dic' version 2.4.1 from 2010-06-29.

Automatic conversion script
Id: cif_fix_enum 1555 2011-01-17 13:19:09Z saulius 
;
_cod_original_cell_volume 2339.9(7)
_cod_original_sg_symbol_H-M P-1
_cod_database_code 7015596

loop_
_symmetry_equiv_pos_as_xyz
'x, y, z'
'-x, -y, -z'

loop_
_atom_site_label
_atom_site_type_symbol
_atom_site_fract_x
_atom_site_fract_y
_atom_site_fract_z
_atom_site_U_iso_or_equiv
_atom_site_adp_type
_atom_site_occupancy
_atom_site_symmetry_multiplicity
_atom_site_calc_flag
_atom_site_refinement_flags
_atom_site_disorder_assembly
_atom_site_disorder_group
Fe1 Fe 0.05146(6) 0.26040(5) 0.29895(5) 0.0273(2) Uani 1 1 d . A .
O1 O 0.1519(3) 0.1703(3) 0.3617(3) 0.0387(9) Uani 1 1 d . . .
N1 N -0.0699(3) 0.3894(3) 0.2211(3) 0.0300(9) Uani 1 1 d . . .
N2 N 0.1745(3) 0.3106(3) 0.1473(3) 0.0301(9) Uani 1 1 d . . .
N3 N 0.3408(4) 0.4753(3) 0.0130(3) 0.0342(9) Uani 1 1 d . A .
H3 H 0.2843 0.5226 0.0322 0.041 Uiso 1 1 calc R . .
N4 N 0.4517(4) 0.3293(3) 0.0125(3) 0.0351(10) Uani 1 1 d . A .
N5 N 0.0725(3) 0.3850(3) 0.3348(3) 0.0276(8) Uani 1 1 d . . .
N6 N 0.0283(3) 0.5462(3) 0.3364(3) 0.0316(9) Uani 1 1 d . . .
N7 N -0.1096(3) 0.2579(3) 0.3957(3) 0.0303(9) Uani 1 1 d . . .
N8 N -0.2949(3) 0.3243(3) 0.4349(3) 0.0316(9) Uani 1 1 d . . .
N9 N 0.0380(3) 0.1680(3) 0.2144(3) 0.0317(9) Uani 1 1 d . . .
N10 N 0.1206(4) 0.0893(3) 0.0936(3) 0.0334(9) Uani 1 1 d . . .
C1 C -0.0755(4) 0.4859(3) 0.2471(4) 0.0298(10) Uani 1 1 d . A .
H1A H -0.0597 0.5385 0.1869 0.036 Uiso 1 1 calc R . .
H1B H -0.1538 0.5076 0.2855 0.036 Uiso 1 1 calc R . .
C2 C -0.0216(4) 0.3940(4) 0.1167(3) 0.0330(11) Uani 1 1 d . A .
H2A H -0.0627 0.4539 0.0783 0.040 Uiso 1 1 calc R . .
H2B H -0.0314 0.3342 0.1005 0.040 Uiso 1 1 calc R . .
C3 C 0.1052(4) 0.3986(4) 0.0913(4) 0.0330(11) Uani 1 1 d . A .
H3A H 0.1369 0.4019 0.0209 0.040 Uiso 1 1 calc R . .
H3B H 0.1134 0.4607 0.1043 0.040 Uiso 1 1 calc R . .
C4 C 0.2779(4) 0.3388(4) 0.1574(4) 0.0327(11) Uani 1 1 d . A .
H4A H 0.3219 0.2793 0.1939 0.039 Uiso 1 1 calc R . .
H4B H 0.2520 0.3902 0.1964 0.039 Uiso 1 1 calc R . .
C5 C 0.4268(4) 0.4888(4) -0.0721(4) 0.0363(12) Uani 1 1 d . . .
C6 C 0.4487(5) 0.5716(4) -0.1471(4) 0.0383(12) Uani 1 1 d . . .
H6 H 0.4012 0.6356 -0.1464 0.046 Uiso 1 1 calc R . .
C7 C 0.5429(5) 0.5561(5) -0.2224(4) 0.0434(13) Uani 1 1 d . . .
H7 H 0.5601 0.6105 -0.2759 0.052 Uiso 1 1 calc R . .
C8 C 0.6135(5) 0.4628(5) -0.2223(4) 0.0453(14) Uani 1 1 d . . .
H8 H 0.6779 0.4558 -0.2757 0.054 Uiso 1 1 calc R . .
C9 C 0.5937(4) 0.3803(4) -0.1479(4) 0.0409(13) Uani 1 1 d . . .
H9 H 0.6429 0.3170 -0.1481 0.049 Uiso 1 1 calc R . .
C10 C 0.4970(4) 0.3954(4) -0.0722(4) 0.0354(12) Uani 1 1 d . . .
C11 C 0.5061(5) 0.2231(4) 0.0393(5) 0.0496(14) Uani 1 1 d . . .
H11A H 0.4769 0.1965 0.1089 0.074 Uiso 1 1 calc R . .
H11B H 0.5896 0.2175 0.0247 0.074 Uiso 1 1 calc R . .
H11C H 0.4877 0.1848 0.0019 0.074 Uiso 1 1 calc R . .
C12 C 0.3568(4) 0.3784(4) 0.0623(4) 0.0320(11) Uani 1 1 d . . .
C13 C 0.0093(4) 0.4733(3) 0.3042(3) 0.0292(10) Uani 1 1 d . A .
C14 C 0.1365(4) 0.4011(4) 0.3918(3) 0.0282(10) Uani 1 1 d . A .
C15 C 0.2159(4) 0.3361(4) 0.4395(4) 0.0353(11) Uani 1 1 d . . .
H15 H 0.2370 0.2675 0.4373 0.042 Uiso 1 1 calc R A .
C16 C 0.2638(5) 0.3763(4) 0.4913(4) 0.0408(13) Uani 1 1 d . A .
H16 H 0.3185 0.3337 0.5258 0.049 Uiso 1 1 calc R . .
C17 C 0.2334(5) 0.4776(5) 0.4937(4) 0.0435(13) Uani 1 1 d . . .
H17 H 0.2674 0.5021 0.5301 0.052 Uiso 1 1 calc R A .
C18 C 0.1552(5) 0.5422(4) 0.4444(4) 0.0390(12) Uani 1 1 d . A .
H18 H 0.1347 0.6110 0.4458 0.047 Uiso 1 1 calc R . .
C19 C 0.1078(4) 0.5026(4) 0.3927(3) 0.0307(10) Uani 1 1 d . A .
C20 C -0.0205(5) 0.6533(4) 0.3132(4) 0.0406(13) Uani 1 1 d . A .
H20A H 0.0400 0.6902 0.2713 0.061 Uiso 1 1 calc R . .
H20B H -0.0527 0.6771 0.3735 0.061 Uiso 1 1 calc R . .
H20C H -0.0814 0.6642 0.2794 0.061 Uiso 1 1 calc R . .
C21 C -0.1488(4) 0.2283(4) 0.4960(3) 0.0302(10) Uani 1 1 d . A .
C22 C -0.0903(5) 0.1725(4) 0.5670(4) 0.0354(11) Uani 1 1 d . . .
H22 H -0.0106 0.1453 0.5504 0.043 Uiso 1 1 calc R A .
C23 C -0.1528(5) 0.1583(4) 0.6628(4) 0.0465(14) Uani 1 1 d . A .
H23 H -0.1153 0.1199 0.7128 0.056 Uiso 1 1 calc R . .
C24 C -0.2701(6) 0.1992(4) 0.6876(4) 0.0487(15) Uani 1 1 d . . .
H24 H -0.3102 0.1879 0.7542 0.058 Uiso 1 1 calc R A .
C25 C -0.3296(5) 0.2558(4) 0.6174(4) 0.0443(13) Uani 1 1 d . A .
H25 H -0.4091 0.2837 0.6341 0.053 Uiso 1 1 calc R . .
C26 C -0.2664(4) 0.2689(4) 0.5224(4) 0.0337(11) Uani 1 1 d . A .
C27 C -0.4095(5) 0.3816(4) 0.4279(4) 0.0439(13) Uani 1 1 d . A .
H27A H -0.4036 0.4329 0.3670 0.066 Uiso 1 1 calc R . .
H27B H -0.4433 0.4136 0.4831 0.066 Uiso 1 1 calc R . .
H27C H -0.4584 0.3366 0.4291 0.066 Uiso 1 1 calc R . .
C28 C -0.1999(4) 0.3145(4) 0.3629(4) 0.0312(11) Uani 1 1 d . A .
C29 C -0.1858(4) 0.3607(4) 0.2565(3) 0.0302(10) Uani 1 1 d . A .
H29A H -0.1905 0.3123 0.2217 0.036 Uiso 1 1 calc R . .
H29B H -0.2466 0.4204 0.2456 0.036 Uiso 1 1 calc R . .
C30 C -0.0231(4) 0.0918(4) 0.2265(4) 0.0336(11) Uani 1 1 d . A .
C31 C -0.1160(5) 0.0614(4) 0.2982(4) 0.0390(12) Uani 1 1 d . . .
H31 H -0.1513 0.0937 0.3506 0.047 Uiso 1 1 calc R A .
C32 C -0.1556(5) -0.0186(4) 0.2906(4) 0.0461(14) Uani 1 1 d . A .
H32 H -0.2199 -0.0410 0.3384 0.055 Uiso 1 1 calc R . .
C33 C -0.1030(5) -0.0667(4) 0.2141(4) 0.0460(14) Uani 1 1 d . . .
H33 H -0.1314 -0.1220 0.2120 0.055 Uiso 1 1 calc R A .
C34 C -0.0114(5) -0.0363(4) 0.1416(4) 0.0420(13) Uani 1 1 d . A .
H34 H 0.0229 -0.0679 0.0886 0.050 Uiso 1 1 calc R . .
C35 C 0.0284(5) 0.0431(4) 0.1500(4) 0.0363(12) Uani 1 1 d . A .
C36 C 0.2004(5) 0.0638(5) 0.0058(4) 0.0490(14) Uani 1 1 d . A .
H36A H 0.1913 0.1196 -0.0501 0.074 Uiso 1 1 calc R . .
H36B H 0.1843 0.0041 -0.0046 0.074 Uiso 1 1 calc R . .
H36C H 0.2794 0.0504 0.0131 0.074 Uiso 1 1 calc R . .
C37 C 0.1209(4) 0.1614(3) 0.1350(3) 0.0305(10) Uani 1 1 d . A .
C38 C 0.2117(4) 0.2249(4) 0.0989(4) 0.0350(11) Uani 1 1 d . A .
H38A H 0.2850 0.1844 0.1133 0.042 Uiso 1 1 calc R . .
H38B H 0.2244 0.2502 0.0275 0.042 Uiso 1 1 calc R . .
C39 C 0.234(2) 0.0817(14) 0.3500(16) 0.055(6) Uani 0.53(4) 1 d P A 1
H39A H 0.3062 0.1007 0.3063 0.066 Uiso 0.53(4) 1 calc PR A 1
H39B H 0.2051 0.0445 0.3171 0.066 Uiso 0.53(4) 1 calc PR A 1
C40 C 0.259(5) 0.014(5) 0.440(4) 0.061(10) Uani 0.53(4) 1 d P A 1
H40A H 0.3027 -0.0503 0.4266 0.091 Uiso 0.53(4) 1 calc PR A 1
H40B H 0.1870 0.0043 0.4886 0.091 Uiso 0.53(4) 1 calc PR A 1
H40C H 0.3047 0.0435 0.4650 0.091 Uiso 0.53(4) 1 calc PR A 1
C39' C 0.175(2) 0.0622(11) 0.3863(17) 0.046(5) Uani 0.47(4) 1 d P A 2
H39C H 0.1935 0.0358 0.3272 0.055 Uiso 0.47(4) 1 calc PR A 2
H39D H 0.1072 0.0364 0.4326 0.055 Uiso 0.47(4) 1 calc PR A 2
C40' C 0.274(6) 0.032(6) 0.431(5) 0.067(14) Uani 0.47(4) 1 d P A 2
H40D H 0.2968 -0.0406 0.4444 0.101 Uiso 0.47(4) 1 calc PR A 2
H40E H 0.2519 0.0546 0.4918 0.101 Uiso 0.47(4) 1 calc PR A 2
H40F H 0.3378 0.0629 0.3861 0.101 Uiso 0.47(4) 1 calc PR A 2
Cl1 Cl 0.54065(18) 0.16748(14) 0.3507(2) 0.0487(8) Uani 0.790(7) 1 d P B 1
O2 O 0.6367(7) 0.2187(9) 0.3104(9) 0.056(3) Uani 0.790(7) 1 d P B 1
O3 O 0.4653(6) 0.2033(5) 0.4327(6) 0.092(3) Uani 0.790(7) 1 d P B 1
O4 O 0.478(3) 0.189(4) 0.279(3) 0.103(9) Uani 0.790(7) 1 d P B 1
O5 O 0.579(3) 0.064(2) 0.3839(14) 0.069(4) Uani 0.790(7) 1 d P B 1
Cl1' Cl 0.5810(11) 0.1632(7) 0.2797(10) 0.072(4) Uani 0.210(7) 1 d P B 2
O2' O 0.633(6) 0.238(4) 0.283(5) 0.13(3) Uani 0.210(7) 1 d P B 2
O3' O 0.640(3) 0.117(2) 0.197(2) 0.094(10) Uani 0.210(7) 1 d P B 2
O4' O 0.468(13) 0.191(14) 0.271(12) 0.11(3) Uani 0.210(7) 1 d P B 2
O5' O 0.581(11) 0.075(7) 0.353(5) 0.066(16) Uani 0.210(7) 1 d P B 2
Cl2 Cl 0.67583(11) 0.67219(10) 0.19993(9) 0.0389(3) Uani 1 1 d . . .
O6 O 0.7310(4) 0.6062(3) 0.1352(3) 0.0541(11) Uani 1 1 d . . .
O7 O 0.7581(4) 0.7228(3) 0.2062(4) 0.0728(15) Uani 1 1 d . . .
O8 O 0.6325(5) 0.6143(4) 0.2945(3) 0.0762(15) Uani 1 1 d . . .
O9 O 0.5846(4) 0.7425(3) 0.1648(4) 0.0679(14) Uani 1 1 d . . .
Cl3 Cl 0.13873(11) 0.70997(10) 0.04308(10) 0.0431(4) Uani 1 1 d . . .
O10 O 0.1538(4) 0.6114(3) 0.1077(3) 0.0585(12) Uani 1 1 d . . .
O11 O 0.2061(4) 0.7000(5) -0.0513(3) 0.0793(16) Uani 1 1 d . . .
O12 O 0.1781(4) 0.7756(3) 0.0768(4) 0.0737(15) Uani 1 1 d . . .
O13 O 0.0221(4) 0.7440(4) 0.0422(4) 0.0704(14) Uani 1 1 d . . .
N11 N 0.4087(8) 1.0013(6) 0.1385(7) 0.109(3) Uani 1 1 d . C .
C41 C 0.4717(7) 0.9712(6) 0.1867(8) 0.082(3) Uani 1 1 d . . .
C42 C 0.572(6) 0.958(5) 0.222(6) 0.078(16) Uani 0.31(9) 1 d P C 1
H42A H 0.5541 0.9338 0.2925 0.117 Uiso 0.31(9) 1 calc PR C 1
H42B H 0.5982 1.0219 0.2042 0.117 Uiso 0.31(9) 1 calc PR C 1
H42C H 0.6336 0.9090 0.1919 0.117 Uiso 0.31(9) 1 calc PR C 1
C42' C 0.543(2) 0.924(3) 0.257(3) 0.083(8) Uani 0.69(9) 1 d P C 2
H42D H 0.6187 0.8928 0.2241 0.124 Uiso 0.69(9) 1 calc PR C 2
H42E H 0.5057 0.8739 0.3087 0.124 Uiso 0.69(9) 1 calc PR C 2
H42F H 0.5521 0.9756 0.2855 0.124 Uiso 0.69(9) 1 calc PR C 2

loop_
_atom_site_aniso_label
_atom_site_aniso_U_11
_atom_site_aniso_U_22
_atom_site_aniso_U_33
_atom_site_aniso_U_23
_atom_site_aniso_U_13
_atom_site_aniso_U_12
Fe1 0.0284(4) 0.0267(4) 0.0298(4) -0.0102(3) -0.0083(3) -0.0048(3)
O1 0.043(2) 0.0318(19) 0.048(2) -0.0145(16) -0.0232(17) 0.0026(16)
N1 0.034(2) 0.029(2) 0.030(2) -0.0087(17) -0.0091(17) -0.0082(18)
N2 0.028(2) 0.027(2) 0.035(2) -0.0092(17) -0.0061(17) -0.0056(17)
N3 0.030(2) 0.040(2) 0.035(2) -0.0151(19) -0.0024(17) -0.0101(19)
N4 0.031(2) 0.041(2) 0.037(2) -0.016(2) -0.0060(18) -0.0068(19)
N5 0.028(2) 0.029(2) 0.028(2) -0.0100(17) -0.0049(16) -0.0064(17)
N6 0.032(2) 0.027(2) 0.036(2) -0.0119(17) -0.0035(18) -0.0070(17)
N7 0.033(2) 0.028(2) 0.034(2) -0.0090(17) -0.0109(18) -0.0061(18)
N8 0.028(2) 0.035(2) 0.035(2) -0.0128(18) -0.0066(17) -0.0067(18)
N9 0.035(2) 0.031(2) 0.032(2) -0.0118(18) -0.0097(18) -0.0040(18)
N10 0.035(2) 0.035(2) 0.035(2) -0.0141(18) -0.0094(18) -0.0044(19)
C1 0.029(2) 0.026(2) 0.034(3) -0.007(2) -0.007(2) -0.006(2)
C2 0.035(3) 0.038(3) 0.025(2) -0.003(2) -0.008(2) -0.007(2)
C3 0.033(3) 0.033(3) 0.029(3) -0.002(2) -0.005(2) -0.008(2)
C4 0.026(2) 0.042(3) 0.035(3) -0.014(2) -0.008(2) -0.008(2)
C5 0.027(3) 0.046(3) 0.038(3) -0.014(2) -0.002(2) -0.012(2)
C6 0.037(3) 0.045(3) 0.038(3) -0.012(2) -0.009(2) -0.012(2)
C7 0.039(3) 0.064(4) 0.031(3) -0.011(3) -0.004(2) -0.023(3)
C8 0.033(3) 0.073(4) 0.034(3) -0.020(3) 0.000(2) -0.017(3)
C9 0.027(3) 0.057(3) 0.045(3) -0.028(3) -0.002(2) -0.009(2)
C10 0.030(3) 0.052(3) 0.032(3) -0.019(2) -0.005(2) -0.013(2)
C11 0.041(3) 0.043(3) 0.065(4) -0.017(3) -0.011(3) -0.005(3)
C12 0.029(3) 0.035(3) 0.036(3) -0.012(2) -0.008(2) -0.009(2)
C13 0.027(2) 0.031(2) 0.031(2) -0.012(2) -0.0009(19) -0.008(2)
C14 0.030(2) 0.037(3) 0.020(2) -0.012(2) 0.0011(18) -0.014(2)
C15 0.039(3) 0.038(3) 0.031(3) -0.011(2) -0.010(2) -0.006(2)
C16 0.035(3) 0.057(3) 0.036(3) -0.015(3) -0.011(2) -0.012(3)
C17 0.046(3) 0.061(4) 0.037(3) -0.024(3) -0.007(2) -0.024(3)
C18 0.042(3) 0.048(3) 0.032(3) -0.019(2) 0.002(2) -0.020(3)
C19 0.033(3) 0.037(3) 0.024(2) -0.013(2) -0.0011(19) -0.008(2)
C20 0.045(3) 0.026(3) 0.052(3) -0.015(2) -0.006(3) -0.007(2)
C21 0.038(3) 0.032(3) 0.023(2) -0.012(2) -0.003(2) -0.010(2)
C22 0.045(3) 0.029(3) 0.032(3) -0.008(2) -0.008(2) -0.009(2)
C23 0.059(4) 0.041(3) 0.038(3) -0.008(3) -0.009(3) -0.010(3)
C24 0.079(4) 0.042(3) 0.030(3) -0.010(2) -0.007(3) -0.023(3)
C25 0.049(3) 0.048(3) 0.039(3) -0.019(3) 0.000(3) -0.014(3)
C26 0.040(3) 0.029(2) 0.035(3) -0.013(2) -0.004(2) -0.010(2)
C27 0.034(3) 0.049(3) 0.044(3) -0.017(3) -0.003(2) 0.000(3)
C28 0.035(3) 0.032(3) 0.032(3) -0.013(2) -0.005(2) -0.011(2)
C29 0.025(2) 0.034(3) 0.034(3) -0.008(2) -0.009(2) -0.007(2)
C30 0.038(3) 0.029(2) 0.042(3) -0.009(2) -0.020(2) -0.006(2)
C31 0.037(3) 0.041(3) 0.044(3) -0.016(2) -0.009(2) -0.009(2)
C32 0.043(3) 0.040(3) 0.058(4) -0.011(3) -0.007(3) -0.018(3)
C33 0.055(4) 0.034(3) 0.060(4) -0.015(3) -0.024(3) -0.011(3)
C34 0.049(3) 0.034(3) 0.053(3) -0.016(3) -0.026(3) 0.001(2)
C35 0.046(3) 0.029(3) 0.045(3) -0.014(2) -0.024(2) -0.004(2)
C36 0.052(4) 0.056(4) 0.048(3) -0.028(3) -0.010(3) -0.008(3)
C37 0.036(3) 0.028(2) 0.031(3) -0.011(2) -0.012(2) -0.003(2)
C38 0.035(3) 0.038(3) 0.035(3) -0.016(2) -0.004(2) -0.007(2)
C39 0.046(11) 0.049(8) 0.071(11) -0.023(8) -0.026(9) 0.015(8)
C40 0.10(2) 0.03(2) 0.075(16) -0.003(12) -0.061(16) -0.007(14)
C39' 0.038(11) 0.040(8) 0.063(11) -0.018(7) -0.017(9) 0.000(7)
C40' 0.09(2) 0.03(2) 0.09(2) -0.008(15) -0.039(16) -0.007(14)
Cl1 0.0426(11) 0.0448(11) 0.0664(19) -0.0204(10) -0.0203(11) -0.0041(8)
O2 0.036(4) 0.058(7) 0.087(6) -0.031(6) -0.016(3) -0.014(4)
O3 0.067(4) 0.090(5) 0.121(6) -0.068(5) 0.020(4) -0.022(4)
O4 0.102(13) 0.109(15) 0.129(16) 0.012(11) -0.091(13) -0.044(11)
O5 0.073(6) 0.058(8) 0.067(11) -0.008(8) -0.021(9) -0.001(5)
Cl1' 0.082(7) 0.062(6) 0.079(9) -0.005(5) -0.032(7) -0.021(5)
O2' 0.16(5) 0.033(17) 0.15(5) 0.02(2) -0.03(3) -0.03(2)
O3' 0.15(3) 0.074(18) 0.075(18) -0.018(15) -0.045(18) -0.021(18)
O4' 0.11(7) 0.11(6) 0.11(6) -0.02(5) -0.04(6) -0.03(6)
O5' 0.09(3) 0.04(2) 0.07(4) 0.00(3) -0.03(4) -0.012(17)
Cl2 0.0361(7) 0.0417(7) 0.0419(7) -0.0150(6) -0.0129(5) -0.0022(6)
O6 0.056(3) 0.063(3) 0.047(2) -0.030(2) -0.015(2) 0.006(2)
O7 0.051(3) 0.060(3) 0.127(5) -0.034(3) -0.042(3) -0.007(2)
O8 0.083(4) 0.074(3) 0.050(3) -0.013(2) 0.008(2) -0.005(3)
O9 0.064(3) 0.051(3) 0.109(4) -0.033(3) -0.060(3) 0.017(2)
Cl3 0.0385(7) 0.0476(8) 0.0474(8) -0.0229(6) -0.0109(6) -0.0008(6)
O10 0.054(3) 0.042(2) 0.071(3) -0.017(2) -0.002(2) -0.004(2)
O11 0.067(3) 0.120(4) 0.049(3) -0.040(3) 0.003(2) -0.008(3)
O12 0.076(3) 0.049(3) 0.120(4) -0.042(3) -0.046(3) -0.002(2)
O13 0.038(2) 0.099(4) 0.080(3) -0.043(3) -0.020(2) 0.008(2)
N11 0.103(6) 0.069(5) 0.148(8) 0.011(5) -0.047(6) -0.025(5)
C41 0.062(5) 0.048(4) 0.138(8) -0.031(5) -0.028(5) 0.002(4)
C42 0.06(3) 0.04(2) 0.14(4) -0.05(2) -0.02(3) -0.005(16)
C42' 0.062(11) 0.056(13) 0.15(2) -0.051(13) -0.031(11) -0.009(8)

loop_
_atom_type_symbol
_atom_type_description
_atom_type_scat_dispersion_real
_atom_type_scat_dispersion_imag
_atom_type_scat_source
C C 0.0033 0.0016 'International Tables Vol C Tables 4.2.6.8 and 6.1.1.4'
H H 0.0000 0.0000 'International Tables Vol C Tables 4.2.6.8 and 6.1.1.4'
N N 0.0061 0.0033 'International Tables Vol C Tables 4.2.6.8 and 6.1.1.4'
O O 0.0106 0.0060 'International Tables Vol C Tables 4.2.6.8 and 6.1.1.4'
Cl Cl 0.1484 0.1585 'International Tables Vol C Tables 4.2.6.8 and 6.1.1.4'
Fe Fe 0.3463 0.8444 'International Tables Vol C Tables 4.2.6.8 and 6.1.1.4'

loop_
_geom_angle_atom_site_label_1
_geom_angle_atom_site_label_2
_geom_angle_atom_site_label_3
_geom_angle
_geom_angle_site_symmetry_1
_geom_angle_site_symmetry_3
_geom_angle_publ_flag
O1 Fe1 N5 96.70(15) . . ?
O1 Fe1 N7 105.87(17) . . ?
N5 Fe1 N7 92.76(15) . . ?
O1 Fe1 N9 96.62(16) . . ?
N5 Fe1 N9 160.06(16) . . ?
N7 Fe1 N9 97.77(16) . . ?
O1 Fe1 N1 173.85(15) . . ?
N5 Fe1 N1 77.26(14) . . ?
N7 Fe1 N1 75.89(15) . . ?
N9 Fe1 N1 88.92(15) . . ?
O1 Fe1 N2 100.41(16) . . ?
N5 Fe1 N2 87.10(14) . . ?
N7 Fe1 N2 153.54(15) . . ?
N9 Fe1 N2 75.94(15) . . ?
N1 Fe1 N2 78.29(14) . . ?
C39 O1 Fe1 139.0(7) . . ?
C39' O1 Fe1 132.3(7) . . ?
C2 N1 C29 112.6(4) . . ?
C2 N1 C1 112.1(4) . . ?
C29 N1 C1 109.8(4) . . ?
C2 N1 Fe1 105.3(3) . . ?
C29 N1 Fe1 106.1(3) . . ?
C1 N1 Fe1 110.5(3) . . ?
C38 N2 C4 109.3(4) . . ?
C38 N2 C3 111.2(4) . . ?
C4 N2 C3 110.7(4) . . ?
C38 N2 Fe1 107.6(3) . . ?
C4 N2 Fe1 111.6(3) . . ?
C3 N2 Fe1 106.3(3) . . ?
C12 N3 C5 109.9(4) . . ?
C12 N3 H3 125.0 . . ?
C5 N3 H3 125.0 . . ?
C12 N4 C10 109.0(4) . . ?
C12 N4 C11 127.9(5) . . ?
C10 N4 C11 123.1(4) . . ?
C13 N5 C14 106.6(4) . . ?
C13 N5 Fe1 118.2(3) . . ?
C14 N5 Fe1 135.1(3) . . ?
C13 N6 C19 107.6(4) . . ?
C13 N6 C20 127.2(4) . . ?
C19 N6 C20 125.1(4) . . ?
C28 N7 C21 106.1(4) . . ?
C28 N7 Fe1 117.0(3) . . ?
C21 N7 Fe1 135.2(3) . . ?
C28 N8 C26 107.7(4) . . ?
C28 N8 C27 128.3(4) . . ?
C26 N8 C27 124.0(4) . . ?
C37 N9 C30 104.8(4) . . ?
C37 N9 Fe1 116.1(3) . . ?
C30 N9 Fe1 137.5(3) . . ?
C37 N10 C35 106.9(4) . . ?
C37 N10 C36 127.0(4) . . ?
C35 N10 C36 126.1(4) . . ?
C13 C1 N1 110.6(4) . . ?
C13 C1 H1A 109.5 . . ?
N1 C1 H1A 109.5 . . ?
C13 C1 H1B 109.5 . . ?
N1 C1 H1B 109.5 . . ?
H1A C1 H1B 108.1 . . ?
N1 C2 C3 109.5(4) . . ?
N1 C2 H2A 109.8 . . ?
C3 C2 H2A 109.8 . . ?
N1 C2 H2B 109.8 . . ?
C3 C2 H2B 109.8 . . ?
H2A C2 H2B 108.2 . . ?
N2 C3 C2 113.5(4) . . ?
N2 C3 H3A 108.9 . . ?
C2 C3 H3A 108.9 . . ?
N2 C3 H3B 108.9 . . ?
C2 C3 H3B 108.9 . . ?
H3A C3 H3B 107.7 . . ?
N2 C4 C12 114.3(4) . . ?
N2 C4 H4A 108.7 . . ?
C12 C4 H4A 108.7 . . ?
N2 C4 H4B 108.7 . . ?
C12 C4 H4B 108.7 . . ?
H4A C4 H4B 107.6 . . ?
C6 C5 N3 132.7(5) . . ?
C6 C5 C10 122.0(5) . . ?
N3 C5 C10 105.3(5) . . ?
C7 C6 C5 116.4(5) . . ?
C7 C6 H6 121.8 . . ?
C5 C6 H6 121.8 . . ?
C6 C7 C8 121.7(5) . . ?
C6 C7 H7 119.2 . . ?
C8 C7 H7 119.2 . . ?
C9 C8 C7 122.6(5) . . ?
C9 C8 H8 118.7 . . ?
C7 C8 H8 118.7 . . ?
C8 C9 C10 115.9(5) . . ?
C8 C9 H9 122.0 . . ?
C10 C9 H9 122.0 . . ?
C5 C10 N4 107.6(4) . . ?
C5 C10 C9 121.4(5) . . ?
N4 C10 C9 131.0(5) . . ?
N4 C11 H11A 109.5 . . ?
N4 C11 H11B 109.5 . . ?
H11A C11 H11B 109.5 . . ?
N4 C11 H11C 109.5 . . ?
H11A C11 H11C 109.5 . . ?
H11B C11 H11C 109.5 . . ?
N4 C12 N3 108.2(4) . . ?
N4 C12 C4 128.5(5) . . ?
N3 C12 C4 123.3(4) . . ?
N5 C13 N6 111.6(4) . . ?
N5 C13 C1 122.8(4) . . ?
N6 C13 C1 125.4(4) . . ?
C15 C14 C19 121.7(4) . . ?
C15 C14 N5 130.8(4) . . ?
C19 C14 N5 107.5(4) . . ?
C14 C15 C16 116.5(5) . . ?
C14 C15 H15 121.7 . . ?
C16 C15 H15 121.7 . . ?
C15 C16 C17 121.7(5) . . ?
C15 C16 H16 119.1 . . ?
C17 C16 H16 119.1 . . ?
C18 C17 C16 121.3(5) . . ?
C18 C17 H17 119.4 . . ?
C16 C17 H17 119.4 . . ?
C17 C18 C19 117.1(5) . . ?
C17 C18 H18 121.4 . . ?
C19 C18 H18 121.4 . . ?
N6 C19 C18 131.7(5) . . ?
N6 C19 C14 106.7(4) . . ?
C18 C19 C14 121.6(5) . . ?
N6 C20 H20A 109.5 . . ?
N6 C20 H20B 109.5 . . ?
H20A C20 H20B 109.5 . . ?
N6 C20 H20C 109.5 . . ?
H20A C20 H20C 109.5 . . ?
H20B C20 H20C 109.5 . . ?
C22 C21 N7 130.7(5) . . ?
C22 C21 C26 120.3(4) . . ?
N7 C21 C26 108.9(4) . . ?
C23 C22 C21 117.4(5) . . ?
C23 C22 H22 121.3 . . ?
C21 C22 H22 121.3 . . ?
C22 C23 C24 121.4(5) . . ?
C22 C23 H23 119.3 . . ?
C24 C23 H23 119.3 . . ?
C25 C24 C23 121.8(5) . . ?
C25 C24 H24 119.1 . . ?
C23 C24 H24 119.1 . . ?
C26 C25 C24 116.1(5) . . ?
C26 C25 H25 122.0 . . ?
C24 C25 H25 122.0 . . ?
C25 C26 N8 131.9(5) . . ?
C25 C26 C21 123.0(5) . . ?
N8 C26 C21 105.0(4) . . ?
N8 C27 H27A 109.5 . . ?
N8 C27 H27B 109.5 . . ?
H27A C27 H27B 109.5 . . ?
N8 C27 H27C 109.5 . . ?
H27A C27 H27C 109.5 . . ?
H27B C27 H27C 109.5 . . ?
N7 C28 N8 112.2(4) . . ?
N7 C28 C29 119.6(4) . . ?
N8 C28 C29 128.1(5) . . ?
N1 C29 C28 106.2(4) . . ?
N1 C29 H29A 110.5 . . ?
C28 C29 H29A 110.5 . . ?
N1 C29 H29B 110.5 . . ?
C28 C29 H29B 110.5 . . ?
H29A C29 H29B 108.7 . . ?
C31 C30 C35 120.7(5) . . ?
C31 C30 N9 131.0(5) . . ?
C35 C30 N9 108.2(4) . . ?
C30 C31 C32 117.2(5) . . ?
C30 C31 H31 121.4 . . ?
C32 C31 H31 121.4 . . ?
C31 C32 C33 121.4(5) . . ?
C31 C32 H32 119.3 . . ?
C33 C32 H32 119.3 . . ?
C34 C33 C32 121.9(5) . . ?
C34 C33 H33 119.0 . . ?
C32 C33 H33 119.0 . . ?
C33 C34 C35 116.4(5) . . ?
C33 C34 H34 121.8 . . ?
C35 C34 H34 121.8 . . ?
C34 C35 N10 131.7(5) . . ?
C34 C35 C30 122.3(5) . . ?
N10 C35 C30 106.0(4) . . ?
N10 C36 H36A 109.5 . . ?
N10 C36 H36B 109.5 . . ?
H36A C36 H36B 109.5 . . ?
N10 C36 H36C 109.5 . . ?
H36A C36 H36C 109.5 . . ?
H36B C36 H36C 109.5 . . ?
N9 C37 N10 114.0(4) . . ?
N9 C37 C38 122.6(4) . . ?
N10 C37 C38 123.3(4) . . ?
N2 C38 C37 109.6(4) . . ?
N2 C38 H38A 109.8 . . ?
C37 C38 H38A 109.8 . . ?
N2 C38 H38B 109.8 . . ?
C37 C38 H38B 109.8 . . ?
H38A C38 H38B 108.2 . . ?
O1 C39 C40 116(3) . . ?
O1 C39 H39A 108.4 . . ?
C40 C39 H39A 108.4 . . ?
O1 C39 H39B 108.4 . . ?
C40 C39 H39B 108.4 . . ?
H39A C39 H39B 107.4 . . ?
O1 C39' C40' 106(3) . . ?
O1 C39' H39C 110.5 . . ?
C40' C39' H39C 110.5 . . ?
O1 C39' H39D 110.5 . . ?
C40' C39' H39D 110.5 . . ?
H39C C39' H39D 108.7 . . ?
C39' C40' H40D 109.5 . . ?
C39' C40' H40E 109.5 . . ?
H40D C40' H40E 109.5 . . ?
C39' C40' H40F 109.5 . . ?
H40D C40' H40F 109.5 . . ?
H40E C40' H40F 109.5 . . ?
O5 Cl1 O4 114(2) . . ?
O5 Cl1 O3 107.0(11) . . ?
O4 Cl1 O3 107.4(19) . . ?
O5 Cl1 O2 110.2(14) . . ?
O4 Cl1 O2 108(2) . . ?
O3 Cl1 O2 110.7(5) . . ?
O4' Cl1' O2' 117(8) . . ?
O4' Cl1' O5' 104(10) . . ?
O2' Cl1' O5' 120(5) . . ?
O4' Cl1' O3' 103(7) . . ?
O2' Cl1' O3' 113(3) . . ?
O5' Cl1' O3' 97(4) . . ?
O9 Cl2 O7 110.1(3) . . ?
O9 Cl2 O8 110.2(3) . . ?
O7 Cl2 O8 108.6(3) . . ?
O9 Cl2 O6 109.7(3) . . ?
O7 Cl2 O6 109.3(3) . . ?
O8 Cl2 O6 108.9(3) . . ?
O13 Cl3 O12 110.3(3) . . ?
O13 Cl3 O11 110.6(3) . . ?
O12 Cl3 O11 110.6(4) . . ?
O13 Cl3 O10 109.8(3) . . ?
O12 Cl3 O10 108.4(3) . . ?
O11 Cl3 O10 106.9(3) . . ?
N11 C41 C42 160(4) . . ?
N11 C41 C42' 173(2) . . ?
C41 C42 H42A 109.5 . . ?
C41 C42 H42B 109.5 . . ?
C41 C42 H42C 109.5 . . ?
C41 C42' H42D 109.5 . . ?
C41 C42' H42E 109.5 . . ?
H42D C42' H42E 109.5 . . ?
C41 C42' H42F 109.5 . . ?
H42D C42' H42F 109.5 . . ?
H42E C42' H42F 109.5 . . ?

loop_
_geom_bond_atom_site_label_1
_geom_bond_atom_site_label_2
_geom_bond_distance
_geom_bond_site_symmetry_2
_geom_bond_publ_flag
Fe1 O1 1.800(3) . ?
Fe1 N5 2.082(4) . ?
Fe1 N7 2.085(4) . ?
Fe1 N9 2.118(4) . ?
Fe1 N1 2.315(4) . ?
Fe1 N2 2.340(4) . ?
O1 C39 1.418(14) . ?
O1 C39' 1.446(16) . ?
N1 C2 1.470(6) . ?
N1 C29 1.494(6) . ?
N1 C1 1.507(6) . ?
N2 C38 1.491(6) . ?
N2 C4 1.493(6) . ?
N2 C3 1.507(6) . ?
N3 C12 1.356(7) . ?
N3 C5 1.389(6) . ?
N3 H3 0.8800 . ?
N4 C12 1.332(6) . ?
N4 C10 1.394(7) . ?
N4 C11 1.480(7) . ?
N5 C13 1.333(6) . ?
N5 C14 1.409(6) . ?
N6 C13 1.351(6) . ?
N6 C19 1.387(6) . ?
N6 C20 1.469(6) . ?
N7 C28 1.332(6) . ?
N7 C21 1.391(6) . ?
N8 C28 1.341(6) . ?
N8 C26 1.402(6) . ?
N8 C27 1.463(7) . ?
N9 C37 1.319(6) . ?
N9 C30 1.414(6) . ?
N10 C37 1.337(6) . ?
N10 C35 1.391(7) . ?
N10 C36 1.456(7) . ?
C1 C13 1.479(7) . ?
C1 H1A 0.9900 . ?
C1 H1B 0.9900 . ?
C2 C3 1.517(7) . ?
C2 H2A 0.9900 . ?
C2 H2B 0.9900 . ?
C3 H3A 0.9900 . ?
C3 H3B 0.9900 . ?
C4 C12 1.505(7) . ?
C4 H4A 0.9900 . ?
C4 H4B 0.9900 . ?
C5 C6 1.388(8) . ?
C5 C10 1.390(7) . ?
C6 C7 1.375(7) . ?
C6 H6 0.9500 . ?
C7 C8 1.390(9) . ?
C7 H7 0.9500 . ?
C8 C9 1.376(8) . ?
C8 H8 0.9500 . ?
C9 C10 1.396(7) . ?
C9 H9 0.9500 . ?
C11 H11A 0.9800 . ?
C11 H11B 0.9800 . ?
C11 H11C 0.9800 . ?
C14 C15 1.376(7) . ?
C14 C19 1.398(7) . ?
C15 C16 1.397(7) . ?
C15 H15 0.9500 . ?
C16 C17 1.400(8) . ?
C16 H16 0.9500 . ?
C17 C18 1.376(8) . ?
C17 H17 0.9500 . ?
C18 C19 1.387(7) . ?
C18 H18 0.9500 . ?
C20 H20A 0.9800 . ?
C20 H20B 0.9800 . ?
C20 H20C 0.9800 . ?
C21 C22 1.391(7) . ?
C21 C26 1.404(7) . ?
C22 C23 1.383(7) . ?
C22 H22 0.9500 . ?
C23 C24 1.401(9) . ?
C23 H23 0.9500 . ?
C24 C25 1.392(8) . ?
C24 H24 0.9500 . ?
C25 C26 1.376(7) . ?
C25 H25 0.9500 . ?
C27 H27A 0.9800 . ?
C27 H27B 0.9800 . ?
C27 H27C 0.9800 . ?
C28 C29 1.497(7) . ?
C29 H29A 0.9900 . ?
C29 H29B 0.9900 . ?
C30 C31 1.380(7) . ?
C30 C35 1.401(7) . ?
C31 C32 1.392(7) . ?
C31 H31 0.9500 . ?
C32 C33 1.396(8) . ?
C32 H32 0.9500 . ?
C33 C34 1.375(8) . ?
C33 H33 0.9500 . ?
C34 C35 1.389(7) . ?
C34 H34 0.9500 . ?
C36 H36A 0.9800 . ?
C36 H36B 0.9800 . ?
C36 H36C 0.9800 . ?
C37 C38 1.501(7) . ?
C38 H38A 0.9900 . ?
C38 H38B 0.9900 . ?
C39 C40 1.47(6) . ?
C39 H39A 0.9900 . ?
C39 H39B 0.9900 . ?
C40 H40A 0.9800 . ?
C40 H40B 0.9800 . ?
C40 H40C 0.9800 . ?
C39' C40' 1.47(7) . ?
C39' H39C 0.9900 . ?
C39' H39D 0.9900 . ?
C40' H40D 0.9800 . ?
C40' H40E 0.9800 . ?
C40' H40F 0.9800 . ?
Cl1 O5 1.41(3) . ?
Cl1 O4 1.41(3) . ?
Cl1 O3 1.429(7) . ?
Cl1 O2 1.440(10) . ?
Cl1' O4' 1.39(13) . ?
Cl1' O2' 1.39(7) . ?
Cl1' O5' 1.40(8) . ?
Cl1' O3' 1.47(3) . ?
Cl2 O9 1.422(4) . ?
Cl2 O7 1.425(4) . ?
Cl2 O8 1.429(5) . ?
Cl2 O6 1.437(4) . ?
Cl3 O13 1.405(4) . ?
Cl3 O12 1.412(4) . ?
Cl3 O11 1.424(5) . ?
Cl3 O10 1.455(5) . ?
N11 C41 1.132(11) . ?
C41 C42 1.44(6) . ?
C41 C42' 1.47(3) . ?
C42 H42A 0.9800 . ?
C42 H42B 0.9800 . ?
C42 H42C 0.9800 . ?
C42' H42D 0.9800 . ?
C42' H42E 0.9800 . ?
C42' H42F 0.9800 . ?
